data_2219595
loop_
_publ_author_name
'Saeed, Aamer'
'Khera, Rasheed Ahmad'
'Abbas, Naeem'
'Simpson, Jim'
'Stanley, Roderick G.'

_publ_section_title
;
 4-Chloro-<i>N</i>-(3-methoxyphenyl)benzamide
;
_journal_coeditor_code HB2792
_journal_issue 10
_journal_name_full 'Acta Crystallographica Section E'
_journal_page_first o1976
_journal_paper_doi 10.1107/S1600536808029899
_journal_volume 64
_journal_year 2008
_chemical_formula_iupac 'C14 H12 Cl N O2'
_chemical_formula_moiety 'C14 H12 Cl N O2'
_chemical_formula_sum 'C14 H12 Cl N O2'
_chemical_formula_weight 261.70
_chemical_name_systematic
;
4-Chloro-<i>N</i>-(3-methoxyphenyl)benzamide
;
_space_group_IT_number 19
_symmetry_cell_setting orthorhombic
_symmetry_space_group_name_Hall 'P 2ac 2ab'
_symmetry_space_group_name_H-M 'P 21 21 21'
_atom_sites_solution_hydrogens geom
_atom_sites_solution_primary direct
_atom_sites_solution_secondary difmap
_cell_angle_alpha 90.00
_cell_angle_beta 90.00
_cell_angle_gamma 90.00
_cell_formula_units_Z 8
_cell_length_a 9.6952(4)
_cell_length_b 10.5671(3)
_cell_length_c 24.3512(8)
_cell_measurement_reflns_used 8842
_cell_measurement_temperature 91(2)
_cell_measurement_theta_max 32.68
_cell_measurement_theta_min 2.26
_cell_volume 2494.78(15)
_computing_cell_refinement 'APEX2 (Bruker, 2006) and SAINT (Bruker, 2006)'
_computing_data_collection 'APEX2 (Bruker, 2006)'
_computing_data_reduction 'SAINT (Bruker, 2006)'
_computing_molecular_graphics 'ORTEP-3 (Farrugia, 1997) and Mercury (Macrae <i>et al.</i>,  2006)'
_computing_publication_material
;
SHELXL97 (Sheldrick, 2008), enCIFer (Allen <i>et al.</i>,  2004)
and
PLATON (Spek, 2003)
;
_computing_structure_refinement 'SHELXL97 (Sheldrick, 2008) and TITAN2000 (Hunter & Simpson, 1999)'
_computing_structure_solution 'SHELXS97 (Sheldrick, 2008)'
_diffrn_ambient_temperature 91(2)
_diffrn_measured_fraction_theta_full 0.994
_diffrn_measured_fraction_theta_max 0.944
_diffrn_measurement_device_type 'Bruker APEXII CCD area-detector'
_diffrn_measurement_method \w
_diffrn_radiation_monochromator graphite
_diffrn_radiation_source 'fine-focus sealed tube'
_diffrn_radiation_type MoK\a
_diffrn_radiation_wavelength 0.71073
_diffrn_reflns_av_R_equivalents 0.0382
_diffrn_reflns_av_sigmaI/netI 0.0285
_diffrn_reflns_limit_h_max 11
_diffrn_reflns_limit_h_min -14
_diffrn_reflns_limit_k_max 16
_diffrn_reflns_limit_k_min -16
_diffrn_reflns_limit_l_max 36
_diffrn_reflns_limit_l_min -35
_diffrn_reflns_number 47170
_diffrn_reflns_theta_full 32.00
_diffrn_reflns_theta_max 33.45
_diffrn_reflns_theta_min 1.67
_diffrn_standards_number 0
_exptl_absorpt_coefficient_mu 0.299
_exptl_absorpt_correction_T_max 0.948
_exptl_absorpt_correction_T_min 0.771
_exptl_absorpt_correction_type multi-scan
_exptl_absorpt_process_details '(SADABS; Bruker, 2006)'
_exptl_crystal_colour colourless
_exptl_crystal_density_diffrn 1.393
_exptl_crystal_density_method 'not measured'
_exptl_crystal_description rod
_exptl_crystal_F_000 1088
_exptl_crystal_size_max 0.80
_exptl_crystal_size_mid 0.27
_exptl_crystal_size_min 0.18
_refine_diff_density_max 0.427
_refine_diff_density_min -0.256
_refine_ls_abs_structure_details 'Flack (1983), 3581 Friedel pairs'
_refine_ls_abs_structure_Flack 0.59(3)
_refine_ls_extinction_method none
_refine_ls_goodness_of_fit_ref 1.049
_refine_ls_hydrogen_treatment mixed
_refine_ls_matrix_type full
_refine_ls_number_parameters 336
_refine_ls_number_reflns 8997
_refine_ls_number_restraints 0
_refine_ls_restrained_S_all 1.049
_refine_ls_R_factor_all 0.0383
_refine_ls_R_factor_gt 0.0336
_refine_ls_shift/su_max 0.001
_refine_ls_shift/su_mean 0.000
_refine_ls_structure_factor_coef Fsqd
_refine_ls_weighting_details 'calc w=1/[\s^2^(Fo^2^)+(0.0497P)^2^+0.3361P] where P=(Fo^2^+2Fc^2^)/3'
_refine_ls_weighting_scheme calc
_refine_ls_wR_factor_gt 0.0838
_refine_ls_wR_factor_ref 0.0869
_reflns_number_gt 8334
_reflns_number_total 8997
_reflns_threshold_expression I>2\s(I)
_cod_data_source_file hb2792.cif
_cod_data_source_block I
_cod_database_code 2219595
_cod_database_fobs_code 2219595

loop_
_symmetry_equiv_pos_as_xyz
'x, y, z'
'-x+1/2, -y, z+1/2'
'-x, y+1/2, -z+1/2'
'x+1/2, -y+1/2, -z'

loop_
_atom_site_type_symbol
_atom_site_label
_atom_site_fract_x
_atom_site_fract_y
_atom_site_fract_z
_atom_site_U_iso_or_equiv
_atom_site_adp_type
_atom_site_calc_flag
_atom_site_refinement_flags
_atom_site_occupancy
C C1A 0.44661(12) -0.01256(11) 0.37778(4) 0.01480(19) Uani d . 1
O O1A 0.33061(9) -0.01825(10) 0.39873(4) 0.0241(2) Uani d . 1
C C2A 0.46264(12) 0.02718(10) 0.31915(4) 0.01340(18) Uani d . 1
C C3A 0.36632(12) 0.11223(11) 0.29781(5) 0.0164(2) Uani d . 1
H H3A 0.2946 0.1434 0.3207 0.020 Uiso calc R 1
C C4A 0.37391(13) 0.15185(11) 0.24357(5) 0.0172(2) Uani d . 1
H H4A 0.3095 0.2113 0.2295 0.021 Uiso calc R 1
C C5A 0.47765(13) 0.10288(10) 0.21016(4) 0.0166(2) Uani d . 1
Cl Cl1A 0.48931(4) 0.15338(3) 0.142463(11) 0.02479(7) Uani d . 1
C C6A 0.57279(13) 0.01592(11) 0.22997(4) 0.0175(2) Uani d . 1
H H6A 0.6418 -0.0180 0.2065 0.021 Uiso calc R 1
C C7A 0.56516(12) -0.02073(10) 0.28487(4) 0.01525(19) Uani d . 1
H H7A 0.6306 -0.0791 0.2991 0.018 Uiso calc R 1
N N1A 0.56370(10) -0.04026(9) 0.40506(4) 0.01410(17) Uani d . 1
H H1NA 0.6396(18) -0.0282(16) 0.3886(7) 0.021(4) Uiso d . 1
C C8A 0.57503(12) -0.08292(10) 0.46008(4) 0.01315(18) Uani d . 1
C C9A 0.47507(12) -0.05885(10) 0.49949(4) 0.01510(19) Uani d . 1
H H9A 0.3933 -0.0145 0.4899 0.018 Uiso calc R 1
C C10A 0.49561(12) -0.10044(10) 0.55337(4) 0.0160(2) Uani d . 1
O O2A 0.39068(10) -0.07027(9) 0.58869(3) 0.02047(17) Uani d . 1
C C14A 0.39789(14) -0.11940(12) 0.64324(5) 0.0224(2) Uani d . 1
H H14A 0.3922 -0.2120 0.6421 0.034 Uiso calc R 1
H H14B 0.3210 -0.0859 0.6650 0.034 Uiso calc R 1
H H14C 0.4854 -0.0941 0.6601 0.034 Uiso calc R 1
C C11A 0.61594(13) -0.16314(11) 0.56841(5) 0.0179(2) Uani d . 1
H H11A 0.6298 -0.1903 0.6052 0.021 Uiso calc R 1
C C12A 0.71576(13) -0.18529(11) 0.52836(5) 0.0185(2) Uani d . 1
H H12A 0.7989 -0.2270 0.5383 0.022 Uiso calc R 1
C C13A 0.69619(12) -0.14772(11) 0.47434(5) 0.0162(2) Uani d . 1
H H13A 0.7641 -0.1656 0.4473 0.019 Uiso calc R 1
C C1B -0.05241(12) -0.00261(10) 0.37999(4) 0.01368(19) Uani d . 1
O O1B -0.16985(9) -0.00419(9) 0.36016(3) 0.01997(17) Uani d . 1
C C2B -0.02802(12) 0.04716(10) 0.43684(4) 0.01360(18) Uani d . 1
C C3B 0.07492(12) -0.00094(11) 0.47086(4) 0.01501(19) Uani d . 1
H H3B 0.1339 -0.0660 0.4577 0.018 Uiso calc R 1
C C4B 0.09238(13) 0.04536(11) 0.52393(4) 0.0172(2) Uani d . 1
H H4B 0.1618 0.0118 0.5473 0.021 Uiso calc R 1
C C5B 0.00613(13) 0.14154(10) 0.54198(4) 0.0171(2) Uani d . 1
Cl Cl1B 0.02837(4) 0.19996(3) 0.608166(12) 0.02653(7) Uani d . 1
C C6B -0.09805(13) 0.19097(11) 0.50899(5) 0.0193(2) Uani d . 1
H H6B -0.1558 0.2570 0.5221 0.023 Uiso calc R 1
C C7B -0.11618(13) 0.14216(11) 0.45660(5) 0.0174(2) Uani d . 1
H H7B -0.1886 0.1732 0.4340 0.021 Uiso calc R 1
N N1B 0.06041(10) -0.04339(9) 0.35250(4) 0.01450(17) Uani d . 1
H H1NB 0.1425(18) -0.0346(16) 0.3682(7) 0.021(4) Uiso d . 1
C C8B 0.06282(12) -0.09968(10) 0.29958(4) 0.01377(19) Uani d . 1
C C9B -0.04236(12) -0.08284(11) 0.26127(4) 0.0157(2) Uani d . 1
H H9B -0.1206 -0.0327 0.2701 0.019 Uiso calc R 1
C C10B -0.03149(13) -0.14050(11) 0.20975(4) 0.0163(2) Uani d . 1
O O2B -0.14035(10) -0.11702(9) 0.17528(4) 0.02185(18) Uani d . 1
C C14B -0.13097(13) -0.16277(12) 0.12016(4) 0.0205(2) Uani d . 1
H H14D -0.0436 -0.1350 0.1039 0.031 Uiso calc R 1
H H14E -0.2080 -0.1292 0.0985 0.031 Uiso calc R 1
H H14F -0.1349 -0.2554 0.1202 0.031 Uiso calc R 1
C C11B 0.08319(13) -0.21239(11) 0.19574(5) 0.0193(2) Uani d . 1
H H11B 0.0899 -0.2509 0.1606 0.023 Uiso calc R 1
C C12B 0.18814(14) -0.22688(12) 0.23434(5) 0.0204(2) Uani d . 1
H H12B 0.2675 -0.2751 0.2251 0.024 Uiso calc R 1
C C13B 0.17912(13) -0.17224(11) 0.28614(5) 0.0175(2) Uani d . 1
H H13B 0.2510 -0.1839 0.3122 0.021 Uiso calc R 1

loop_
_atom_site_aniso_label
_atom_site_aniso_U_11
_atom_site_aniso_U_22
_atom_site_aniso_U_33
_atom_site_aniso_U_12
_atom_site_aniso_U_13
_atom_site_aniso_U_23
C1A 0.0113(5) 0.0201(5) 0.0130(4) -0.0011(4) -0.0008(4) 0.0000(3)
O1A 0.0102(4) 0.0468(6) 0.0152(4) -0.0008(4) 0.0008(3) 0.0043(4)
C2A 0.0114(5) 0.0159(4) 0.0129(4) -0.0015(4) -0.0004(4) -0.0008(3)
C3A 0.0152(5) 0.0199(5) 0.0142(4) 0.0028(4) -0.0003(4) -0.0018(4)
C4A 0.0194(5) 0.0167(4) 0.0155(4) 0.0020(4) -0.0035(4) -0.0001(4)
C5A 0.0193(5) 0.0188(4) 0.0116(4) -0.0043(4) -0.0018(4) 0.0007(3)
Cl1A 0.03200(17) 0.02910(14) 0.01326(10) -0.00233(12) 0.00006(11) 0.00451(9)
C6A 0.0160(5) 0.0236(5) 0.0129(4) 0.0002(4) 0.0015(4) -0.0023(4)
C7A 0.0126(5) 0.0188(4) 0.0143(4) 0.0016(4) -0.0010(4) -0.0014(4)
N1A 0.0097(4) 0.0202(4) 0.0124(4) -0.0002(3) 0.0005(3) 0.0010(3)
C8A 0.0125(5) 0.0151(4) 0.0118(4) -0.0022(4) -0.0016(4) 0.0005(3)
C9A 0.0130(5) 0.0179(4) 0.0144(4) 0.0006(4) -0.0009(4) 0.0008(3)
C10A 0.0164(5) 0.0173(4) 0.0143(4) -0.0004(4) 0.0004(4) 0.0005(3)
O2A 0.0190(4) 0.0299(4) 0.0125(3) 0.0046(4) 0.0033(3) 0.0028(3)
C14A 0.0258(6) 0.0283(6) 0.0129(4) -0.0009(5) 0.0033(5) 0.0034(4)
C11A 0.0192(5) 0.0199(5) 0.0145(4) 0.0013(4) -0.0012(4) 0.0036(4)
C12A 0.0170(5) 0.0191(5) 0.0194(5) 0.0036(4) -0.0018(4) 0.0036(4)
C13A 0.0132(5) 0.0182(5) 0.0174(5) 0.0012(4) 0.0012(4) 0.0019(4)
C1B 0.0103(5) 0.0179(4) 0.0128(4) 0.0003(4) 0.0025(3) 0.0020(3)
O1B 0.0096(4) 0.0351(5) 0.0152(3) 0.0004(3) 0.0008(3) -0.0002(3)
C2B 0.0115(5) 0.0172(4) 0.0121(4) -0.0004(4) 0.0022(4) 0.0015(3)
C3B 0.0129(5) 0.0187(4) 0.0135(4) 0.0023(4) 0.0020(4) -0.0005(4)
C4B 0.0157(5) 0.0220(5) 0.0138(4) 0.0014(4) 0.0010(4) -0.0009(4)
C5B 0.0197(6) 0.0184(4) 0.0133(4) -0.0021(4) 0.0040(4) -0.0032(3)
Cl1B 0.03451(17) 0.02830(14) 0.01679(11) -0.00085(13) 0.00243(12) -0.00894(10)
C6B 0.0214(6) 0.0177(4) 0.0188(5) 0.0048(4) 0.0065(4) -0.0002(4)
C7B 0.0160(5) 0.0206(5) 0.0157(5) 0.0037(4) 0.0030(4) 0.0026(4)
N1B 0.0094(4) 0.0220(4) 0.0121(4) 0.0009(3) -0.0001(3) -0.0009(3)
C8B 0.0129(5) 0.0172(4) 0.0113(4) -0.0006(4) 0.0017(4) 0.0005(3)
C9B 0.0134(5) 0.0201(5) 0.0137(4) 0.0022(4) 0.0008(4) -0.0011(4)
C10B 0.0158(5) 0.0199(5) 0.0133(4) 0.0009(4) -0.0003(4) -0.0008(3)
O2B 0.0181(4) 0.0333(5) 0.0142(3) 0.0051(4) -0.0031(3) -0.0068(3)
C14B 0.0219(6) 0.0268(5) 0.0127(4) -0.0008(5) 0.0004(4) -0.0045(4)
C11B 0.0203(6) 0.0210(5) 0.0165(5) 0.0044(4) 0.0011(4) -0.0033(4)
C12B 0.0182(6) 0.0234(5) 0.0195(5) 0.0075(5) 0.0008(4) -0.0022(4)
C13B 0.0147(5) 0.0215(5) 0.0164(5) 0.0044(4) 0.0003(4) -0.0004(4)

loop_
_atom_type_symbol
_atom_type_description
_atom_type_scat_dispersion_real
_atom_type_scat_dispersion_imag
_atom_type_scat_source
C C 0.0033 0.0016 'International Tables Vol C Tables 4.2.6.8 and 6.1.1.4'
H H 0.0000 0.0000 'International Tables Vol C Tables 4.2.6.8 and 6.1.1.4'
N N 0.0061 0.0033 'International Tables Vol C Tables 4.2.6.8 and 6.1.1.4'
O O 0.0106 0.0060 'International Tables Vol C Tables 4.2.6.8 and 6.1.1.4'
Cl Cl 0.1484 0.1585 'International Tables Vol C Tables 4.2.6.8 and 6.1.1.4'

loop_
_geom_angle_atom_site_label_1
_geom_angle_atom_site_label_2
_geom_angle_atom_site_label_3
_geom_angle
O1A C1A N1A 123.52(10)
O1A C1A C2A 120.13(10)
N1A C1A C2A 116.35(10)
C7A C2A C3A 119.22(10)
C7A C2A C1A 122.94(10)
C3A C2A C1A 117.79(10)
C4A C3A C2A 120.86(10)
C4A C3A H3A 119.6
C2A C3A H3A 119.6
C3A C4A C5A 118.82(11)
C3A C4A H4A 120.6
C5A C4A H4A 120.6
C6A C5A C4A 121.50(10)
C6A C5A Cl1A 119.34(9)
C4A C5A Cl1A 119.16(9)
C5A C6A C7A 118.81(10)
C5A C6A H6A 120.6
C7A C6A H6A 120.6
C2A C7A C6A 120.76(10)
C2A C7A H7A 119.6
C6A C7A H7A 119.6
C1A N1A C8A 126.89(10)
C1A N1A H1NA 117.8(11)
C8A N1A H1NA 115.3(11)
C9A C8A C13A 120.19(10)
C9A C8A N1A 122.76(10)
C13A C8A N1A 117.00(10)
C8A C9A C10A 119.48(10)
C8A C9A H9A 120.3
C10A C9A H9A 120.3
O2A C10A C11A 124.65(10)
O2A C10A C9A 114.22(10)
C11A C10A C9A 121.10(10)
C10A O2A C14A 117.59(9)
O2A C14A H14A 109.5
O2A C14A H14B 109.5
H14A C14A H14B 109.5
O2A C14A H14C 109.5
H14A C14A H14C 109.5
H14B C14A H14C 109.5
C10A C11A C12A 118.56(10)
C10A C11A H11A 120.7
C12A C11A H11A 120.7
C13A C12A C11A 121.37(11)
C13A C12A H12A 119.3
C11A C12A H12A 119.3
C12A C13A C8A 119.27(10)
C12A C13A H13A 120.4
C8A C13A H13A 120.4
O1B C1B N1B 123.15(10)
O1B C1B C2B 120.68(10)
N1B C1B C2B 116.17(10)
C3B C2B C7B 119.56(10)
C3B C2B C1B 122.27(10)
C7B C2B C1B 118.12(10)
C4B C3B C2B 120.73(10)
C4B C3B H3B 119.6
C2B C3B H3B 119.6
C5B C4B C3B 118.56(11)
C5B C4B H4B 120.7
C3B C4B H4B 120.7
C4B C5B C6B 121.96(10)
C4B C5B Cl1B 118.60(9)
C6B C5B Cl1B 119.43(9)
C7B C6B C5B 118.88(10)
C7B C6B H6B 120.6
C5B C6B H6B 120.6
C6B C7B C2B 120.27(11)
C6B C7B H7B 119.9
C2B C7B H7B 119.9
C1B N1B C8B 126.59(10)
C1B N1B H1NB 118.6(11)
C8B N1B H1NB 114.8(11)
C9B C8B C13B 120.13(10)
C9B C8B N1B 122.83(10)
C13B C8B N1B 117.02(10)
C8B C9B C10B 119.33(10)
C8B C9B H9B 120.3
C10B C9B H9B 120.3
O2B C10B C11B 124.39(10)
O2B C10B C9B 114.35(10)
C11B C10B C9B 121.25(11)
C10B O2B C14B 117.69(9)
O2B C14B H14D 109.5
O2B C14B H14E 109.5
H14D C14B H14E 109.5
O2B C14B H14F 109.5
H14D C14B H14F 109.5
H14E C14B H14F 109.5
C10B C11B C12B 118.61(10)
C10B C11B H11B 120.7
C12B C11B H11B 120.7
C13B C12B C11B 121.37(11)
C13B C12B H12B 119.3
C11B C12B H12B 119.3
C12B C13B C8B 119.31(11)
C12B C13B H13B 120.3
C8B C13B H13B 120.3

loop_
_geom_bond_atom_site_label_1
_geom_bond_atom_site_label_2
_geom_bond_distance
C1A O1A 1.2364(14)
C1A N1A 1.3475(14)
C1A C2A 1.4964(14)
C2A C7A 1.3932(15)
C2A C3A 1.3963(15)
C3A C4A 1.3875(15)
C3A H3A 0.9500
C4A C5A 1.3933(17)
C4A H4A 0.9500
C5A C6A 1.3884(17)
C5A Cl1A 1.7364(10)
C6A C7A 1.3939(15)
C6A H6A 0.9500
C7A H7A 0.9500
N1A C8A 1.4178(13)
N1A H1NA 0.847(18)
C8A C9A 1.3874(15)
C8A C13A 1.4033(16)
C9A C10A 1.3980(14)
C9A H9A 0.9500
C10A O2A 1.3697(14)
C10A C11A 1.3908(17)
O2A C14A 1.4281(14)
C14A H14A 0.9800
C14A H14B 0.9800
C14A H14C 0.9800
C11A C12A 1.3938(17)
C11A H11A 0.9500
C12A C13A 1.3869(16)
C12A H12A 0.9500
C13A H13A 0.9500
C1B O1B 1.2369(14)
C1B N1B 1.3529(14)
C1B C2B 1.4997(14)
C2B C3B 1.3931(15)
C2B C7B 1.4035(15)
C3B C4B 1.3920(15)
C3B H3B 0.9500
C4B C5B 1.3876(16)
C4B H4B 0.9500
C5B C6B 1.3921(17)
C5B Cl1B 1.7394(11)
C6B C7B 1.3872(16)
C6B H6B 0.9500
C7B H7B 0.9500
N1B C8B 1.4194(13)
N1B H1NB 0.887(18)
C8B C9B 1.3936(16)
C8B C13B 1.4023(16)
C9B C10B 1.3987(14)
C9B H9B 0.9500
C10B O2B 1.3711(14)
C10B C11B 1.3891(17)
O2B C14B 1.4295(13)
C14B H14D 0.9800
C14B H14E 0.9800
C14B H14F 0.9800
C11B C12B 1.3936(17)
C11B H11B 0.9500
C12B C13B 1.3900(16)
C12B H12B 0.9500
C13B H13B 0.9500

loop_
_geom_hbond_atom_site_label_D
_geom_hbond_atom_site_label_H
_geom_hbond_atom_site_label_A
_geom_hbond_site_symmetry_A
_geom_hbond_distance_DH
_geom_hbond_distance_HA
_geom_hbond_distance_DA
_geom_hbond_angle_DHA
N1B H1NB O1A . 0.887(18) 1.977(18) 2.8638(13) 176.4(15)
C3B H3B O1A . 0.95 2.44 3.0436(14) 121
C4B H4B O2A . 0.95 2.59 3.5134(15) 165
N1A H1NA O1B 1_655 0.847(18) 1.989(18) 2.8309(13) 172.0(16)
C6A H6A O2B 1_655 0.95 2.48 3.3885(15) 161
C7A H7A O1B 1_655 0.95 2.57 3.1611(14) 121

loop_
_geom_torsion_atom_site_label_1
_geom_torsion_atom_site_label_2
_geom_torsion_atom_site_label_3
_geom_torsion_atom_site_label_4
_geom_torsion
O1A C1A C2A C7A -146.54(12)
N1A C1A C2A C7A 33.66(15)
O1A C1A C2A C3A 30.77(16)
N1A C1A C2A C3A -149.03(11)
C7A C2A C3A C4A -1.76(17)
C1A C2A C3A C4A -179.17(10)
C2A C3A C4A C5A 1.56(17)
C3A C4A C5A C6A -0.02(17)
C3A C4A C5A Cl1A -179.20(9)
C4A C5A C6A C7A -1.29(17)
Cl1A C5A C6A C7A 177.90(9)
C3A C2A C7A C6A 0.41(16)
C1A C2A C7A C6A 177.69(10)
C5A C6A C7A C2A 1.08(17)
O1A C1A N1A C8A 1.95(19)
C2A C1A N1A C8A -178.25(10)
C1A N1A C8A C9A -24.49(17)
C1A N1A C8A C13A 157.99(11)
C13A C8A C9A C10A -0.46(16)
N1A C8A C9A C10A -177.90(10)
C8A C9A C10A O2A 179.44(10)
C8A C9A C10A C11A 1.42(17)
C11A C10A O2A C14A -7.68(17)
C9A C10A O2A C14A 174.37(10)
O2A C10A C11A C12A -178.57(11)
C9A C10A C11A C12A -0.76(17)
C10A C11A C12A C13A -0.87(18)
C11A C12A C13A C8A 1.81(18)
C9A C8A C13A C12A -1.13(17)
N1A C8A C13A C12A 176.46(10)
O1B C1B C2B C3B 147.65(12)
N1B C1B C2B C3B -32.96(15)
O1B C1B C2B C7B -29.90(15)
N1B C1B C2B C7B 149.49(10)
C7B C2B C3B C4B -0.84(17)
C1B C2B C3B C4B -178.36(10)
C2B C3B C4B C5B -0.79(17)
C3B C4B C5B C6B 1.13(17)
C3B C4B C5B Cl1B -179.70(9)
C4B C5B C6B C7B 0.20(18)
Cl1B C5B C6B C7B -178.97(9)
C5B C6B C7B C2B -1.86(17)
C3B C2B C7B C6B 2.19(16)
C1B C2B C7B C6B 179.81(10)
O1B C1B N1B C8B -3.85(18)
C2B C1B N1B C8B 176.77(10)
C1B N1B C8B C9B 22.32(17)
C1B N1B C8B C13B -159.27(11)
C13B C8B C9B C10B 0.94(17)
N1B C8B C9B C10B 179.31(10)
C8B C9B C10B O2B -179.68(10)
C8B C9B C10B C11B -1.12(17)
C11B C10B O2B C14B -4.22(17)
C9B C10B O2B C14B 174.29(10)
O2B C10B C11B C12B 178.73(12)
C9B C10B C11B C12B 0.32(18)
C10B C11B C12B C13B 0.67(19)
C11B C12B C13B C8B -0.83(18)
C9B C8B C13B C12B 0.01(17)
N1B C8B C13B C12B -178.44(11)

loop_
_cod_related_entry_id
_cod_related_entry_database
_cod_related_entry_code
1 ChemSpider 598693
